data_7204401
loop_
_publ_author_name
'Rosokha, S. V.'
'Lindeman, S. V.'
'Kochi, J. K.'

_publ_section_title
;
 Novel bis-arene (sandwich) complexes with NO+ acceptor. Isolation,
 X-ray crystallography and electronic structure
;
_journal_issue 8
_journal_name_full 'Journal of the Chemical Society, Perkin Transactions 2'
_journal_page_first 1468
_journal_paper_doi 10.1039/b202323g
_journal_year 2002
_chemical_formula_moiety
;
2(C9 H12), (N O)^+^, (Cl6 Sb)^-^
;
_chemical_formula_sum 'C18 H24 Cl6 N O Sb'
_chemical_formula_weight 604.83
_chemical_name_systematic
; 
Mesitylene/nitrozonium hexachloroantimonate molecular complex 2:1 
;
_space_group_IT_number 8
_symmetry_cell_setting monoclinic
_symmetry_space_group_name_Hall 'C -2y'
_symmetry_space_group_name_H-M 'C 1 m 1'
_atom_sites_solution_hydrogens geom
_atom_sites_solution_primary direct
_atom_sites_solution_secondary difmap
_audit_creation_method SHELXL
_cell_angle_alpha 90.00
_cell_angle_beta 109.46(5)
_cell_angle_gamma 90.00
_cell_formula_units_Z 2
_cell_length_a 12.502(3)
_cell_length_b 10.516(2)
_cell_length_c 9.852(2)
_cell_measurement_reflns_used 3169
_cell_measurement_temperature 123(2)
_cell_measurement_theta_max 34.1
_cell_measurement_theta_min 2.6
_cell_volume 1221.3(6)
_computing_cell_refinement 'SAINT V6.02 (Siemens, 1997-01)'
_computing_data_collection 'SMART V5.625 (Siemens, 1997-01)'
_computing_data_reduction 'SAINT & SADABS (Sheldrick, 2001)'
_computing_molecular_graphics 'XP V5.06 (Siemens, 1996)'
_computing_publication_material 'SHELXL-93 & XCIF V5.05 (Siemens, 1996)'
_computing_structure_refinement 'SHELXL-93 (Sheldrick, 1993)'
_computing_structure_solution 'SHELXS-86 (Sheldrick, 1990)'
_diffrn_ambient_temperature 123(2)
_diffrn_measurement_device 'Siemens SMART'
_diffrn_measurement_method
;
\w-scan, frame range 0.3 deg, hemisphere
;
_diffrn_radiation_monochromator graphite
_diffrn_radiation_source 'normal-focus sealed tube'
_diffrn_radiation_type MoK\a
_diffrn_radiation_wavelength 0.71073
_diffrn_reflns_av_R_equivalents 0.0336
_diffrn_reflns_av_sigmaI/netI 0.0431
_diffrn_reflns_limit_h_max 19
_diffrn_reflns_limit_h_min -20
_diffrn_reflns_limit_k_max 17
_diffrn_reflns_limit_k_min 0
_diffrn_reflns_limit_l_max 16
_diffrn_reflns_limit_l_min -16
_diffrn_reflns_number 8122
_diffrn_reflns_theta_max 35.68
_diffrn_reflns_theta_min 2.19
_diffrn_standards_decay_% 0.3
_diffrn_standards_number 284
_exptl_absorpt_coefficient_mu 1.795
_exptl_absorpt_correction_T_max 1.000
_exptl_absorpt_correction_T_min 0.781
_exptl_absorpt_correction_type 'Empirical (SADABS procedure)'
_exptl_crystal_colour red
_exptl_crystal_density_diffrn 1.645
_exptl_crystal_density_method none
_exptl_crystal_description prism
_exptl_crystal_F_000 600
_exptl_crystal_size_max 0.4
_exptl_crystal_size_mid 0.2
_exptl_crystal_size_min 0.15
_refine_diff_density_max 1.415
_refine_diff_density_min -0.568
_refine_diff_density_rms 0.107
_refine_ls_abs_structure_details 'Flack H D (1983), Acta Cryst. A39, 876-881'
_refine_ls_abs_structure_Flack -0.01(2)
_refine_ls_extinction_method none
_refine_ls_goodness_of_fit_all 0.940
_refine_ls_goodness_of_fit_obs 0.980
_refine_ls_hydrogen_treatment
;
riding and rotating model with Uiso=1.2Uiso/eq of an adjacent carbon atom 
(1.5Uiso/eq for Me-hydrogens)
;
_refine_ls_matrix_type full
_refine_ls_number_parameters 179
_refine_ls_number_reflns 4166
_refine_ls_number_restraints 2
_refine_ls_restrained_S_all 0.945
_refine_ls_restrained_S_obs 0.980
_refine_ls_R_factor_all 0.0402
_refine_ls_R_factor_obs 0.0310
_refine_ls_shift/esd_max -0.047
_refine_ls_shift/esd_mean 0.006
_refine_ls_structure_factor_coef Fsqd
_refine_ls_weighting_details 'w=1/[\s^2^(Fo^2^)+(0.0349P)^2^+0.0000P] where P=(Fo^2^+2Fc^2^)/3'
_refine_ls_weighting_scheme calc
_refine_ls_wR_factor_all 0.0658
_refine_ls_wR_factor_obs 0.0629
_reflns_number_observed 3559
_reflns_number_total 4169
_reflns_observed_criterion >2sigma(I)
_cod_data_source_file b202323g.txt
_cod_data_source_block ros-csx
_cod_depositor_comments
;
The following automatic conversions were performed:

'_refine_ls_weighting_scheme' value 'calc
w=1/[\s^2^(Fo^2^)+(0.0349P)^2^+0.0000P] where P=(Fo^2^+2Fc^2^)/3' was
changed to 'calc'. New tag '_refine_ls_weighting_details' was
created. The value of the new tag was set to
'w=1/[\s^2^(Fo^2^)+(0.0349P)^2^+0.0000P] where P=(Fo^2^+2Fc^2^)/3'.

Automatic conversion script
Id: cif_fix_values 3143 2015-03-26 13:38:13Z robertas 
;
_cod_original_cell_volume 1221.2(4)
_cod_original_sg_symbol_H-M Cm
_cod_database_code 7204401

loop_
_symmetry_equiv_pos_as_xyz
'x, y, z'
'x, -y, z'
'x+1/2, y+1/2, z'
'x+1/2, -y+1/2, z'

loop_
_atom_site_aniso_label
_atom_site_aniso_U_11
_atom_site_aniso_U_22
_atom_site_aniso_U_33
_atom_site_aniso_U_23
_atom_site_aniso_U_13
_atom_site_aniso_U_12
Sb1 0.01689(9) 0.01677(9) 0.02527(11) 0.000 0.00868(7) 0.000
Cl1 0.0235(6) 0.0266(6) 0.0336(7) 0.0022(6) 0.0109(6) -0.0074(6)
Cl2 0.0240(7) 0.0214(6) 0.0509(8) 0.0004(7) 0.0150(6) 0.0041(6)
Cl3 0.0311(10) 0.0342(10) 0.0265(9) 0.000 0.0040(7) 0.000
Cl4 0.0377(11) 0.0333(10) 0.0253(9) 0.000 0.0150(8) 0.000
O1 0.029(2) 0.051(2) 0.022(2) 0.000 0.0066(12) 0.000
N1 0.0184(15) 0.025(2) 0.031(2) 0.000 0.0104(13) 0.000
C1 0.025(3) 0.024(3) 0.028(3) 0.000 0.008(2) 0.000
C2 0.0274(14) 0.0226(13) 0.0251(14) 0.0013(11) 0.0089(11) 0.0011(11)
C3 0.0303(14) 0.0244(14) 0.0186(12) 0.0020(11) 0.0073(11) 0.0047(11)
C4 0.020(2) 0.028(2) 0.023(2) 0.000 0.0059(15) 0.000
C5 0.043(3) 0.026(2) 0.064(3) 0.000 0.034(3) 0.000
C6 0.040(2) 0.030(2) 0.035(2) 0.0038(14) 0.017(2) 0.010(2)
C11 0.021(2) 0.026(3) 0.022(2) 0.000 0.007(2) 0.000
C12 0.0274(14) 0.0229(13) 0.0220(13) -0.0014(11) 0.0079(11) -0.0006(11)
C13 0.0279(14) 0.0294(14) 0.0203(13) -0.0001(11) 0.0086(11) 0.0045(12)
C14 0.025(2) 0.037(2) 0.022(2) 0.000 0.009(2) 0.000
C15 0.023(2) 0.028(2) 0.045(3) 0.000 0.011(2) 0.000
C16 0.035(2) 0.036(2) 0.040(2) 0.003(2) 0.009(2) 0.017(2)

loop_
_atom_site_label
_atom_site_type_symbol
_atom_site_fract_x
_atom_site_fract_y
_atom_site_fract_z
_atom_site_U_iso_or_equiv
_atom_site_thermal_displace_type
_atom_site_occupancy
_atom_site_calc_flag
_atom_site_refinement_flags
_atom_site_disorder_group
Sb1 Sb -0.18907(4) -0.5000 -0.28179(6) 0.01923(6) Uani 1 d S .
Cl1 Cl -0.05445(7) -0.34115(12) -0.27814(9) 0.0275(3) Uani 1 d . .
Cl2 Cl -0.32428(8) -0.33919(12) -0.28669(11) 0.0315(3) Uani 1 d . .
Cl3 Cl -0.2537(2) -0.5000 -0.5371(2) 0.0320(4) Uani 1 d S .
Cl4 Cl -0.1293(2) -0.5000 -0.0278(2) 0.0310(4) Uani 1 d S .
O1 O 0.4625(3) -0.5000 0.7549(4) 0.0345(7) Uani 1 d S .
N1 N 0.4392(3) -0.5000 0.6381(4) 0.0240(7) Uani 1 d S .
C1 C 0.2474(6) -0.5000 0.4657(8) 0.0256(13) Uani 1 d S .
C2 C 0.2932(3) -0.6142(3) 0.4385(3) 0.0250(5) Uani 1 d . .
H2 H 0.2514(30) -0.6973(34) 0.4519(37) 0.009(8) Uiso 1 d . .
C3 C 0.3828(3) -0.6161(3) 0.3824(3) 0.0246(5) Uani 1 d . .
C4 C 0.4257(3) -0.5000 0.3555(5) 0.0242(8) Uani 1 d S .
H4 H 0.4822(41) -0.5000 0.3213(49) 0.019(11) Uiso 1 d S .
C5 C 0.1503(5) -0.5000 0.5253(7) 0.0403(12) Uani 1 d S .
H5A H 0.1436(34) -0.4156(17) 0.5638(61) 0.060 Uiso 0.50 calc PR -1
H5B H 0.1650(25) -0.5632(41) 0.6025(45) 0.060 Uiso 0.50 calc PR -1
H5C H 0.0796(10) -0.5212(58) 0.4484(16) 0.060 Uiso 0.50 calc PR -1
C6 C 0.4316(4) -0.7397(4) 0.3532(4) 0.0340(7) Uani 1 d . .
H6A H 0.4959(50) -0.7154(62) 0.3933(59) 0.069(19) Uiso 1 d . .
H6B H 0.3882(36) -0.7696(37) 0.2594(44) 0.034(10) Uiso 1 d . .
H6C H 0.4117(52) -0.8007(58) 0.3970(60) 0.069(17) Uiso 1 d . .
C11 C 0.3651(6) -0.5000 0.9875(7) 0.0234(12) Uani 1 d S .
C12 C 0.4248(3) -0.6142(3) 1.0118(3) 0.0242(5) Uani 1 d . .
H12 H 0.3694(59) -0.6772(69) 1.0014(68) 0.071(20) Uiso 1 d . .
C13 C 0.5428(3) -0.6157(3) 1.0618(3) 0.0257(6) Uani 1 d . .
C14 C 0.6007(4) -0.5000 1.0865(5) 0.0281(8) Uani 1 d S .
H14 H 0.6813(48) -0.5000 1.1230(57) 0.029(13) Uiso 1 d S .
C15 C 0.2364(4) -0.5000 0.9387(6) 0.0321(9) Uani 1 d S .
H15A H 0.2079(4) -0.4157(15) 0.9013(55) 0.048 Uiso 0.50 calc PR -1
H15B H 0.2114(4) -0.5206(51) 1.0205(15) 0.048 Uiso 0.50 calc PR -1
H15C H 0.2067(4) -0.5637(36) 0.8628(42) 0.048 Uiso 0.50 calc PR -1
C16 C 0.6083(4) -0.7388(4) 1.0895(5) 0.0377(8) Uani 1 d . .
H16A H 0.6567(74) -0.7189(79) 1.0457(93) 0.128(33) Uiso 1 d . .
H16B H 0.5838(52) -0.7901(55) 1.1055(63) 0.060(19) Uiso 1 d . .
H16C H 0.6554(42) -0.7447(42) 1.1826(53) 0.042(11) Uiso 1 d . .

loop_
_atom_type_symbol
_atom_type_description
_atom_type_scat_dispersion_real
_atom_type_scat_dispersion_imag
_atom_type_scat_source
C C 0.0033 0.0016 'International Tables Vol C Tables 4.2.6.8 and 6.1.1.4'
H H 0.0000 0.0000 'International Tables Vol C Tables 4.2.6.8 and 6.1.1.4'
N N 0.0061 0.0033 'International Tables Vol C Tables 4.2.6.8 and 6.1.1.4'
O O 0.0106 0.0060 'International Tables Vol C Tables 4.2.6.8 and 6.1.1.4'
Cl Cl 0.1484 0.1585 'International Tables Vol C Tables 4.2.6.8 and 6.1.1.4'
Sb Sb -0.5866 1.5461 'International Tables Vol C Tables 4.2.6.8 and 6.1.1.4'

loop_
_geom_angle_atom_site_label_1
_geom_angle_atom_site_label_2
_geom_angle_atom_site_label_3
_geom_angle
_geom_angle_site_symmetry_1
_geom_angle_site_symmetry_3
_geom_angle_publ_flag
Cl4 Sb1 Cl1 90.65(5) . 2_545 ?
Cl4 Sb1 Cl1 90.65(5) . . ?
Cl1 Sb1 Cl1 89.97(6) 2_545 . ?
Cl4 Sb1 Cl3 178.64(9) . . ?
Cl1 Sb1 Cl3 90.31(5) 2_545 . ?
Cl1 Sb1 Cl3 90.31(5) . . ?
Cl4 Sb1 Cl2 89.63(6) . 2_545 ?
Cl1 Sb1 Cl2 89.74(2) 2_545 2_545 ?
Cl1 Sb1 Cl2 179.60(5) . 2_545 ?
Cl3 Sb1 Cl2 89.41(6) . 2_545 ?
Cl4 Sb1 Cl2 89.63(6) . . ?
Cl1 Sb1 Cl2 179.60(6) 2_545 . ?
Cl1 Sb1 Cl2 89.74(2) . . ?
Cl3 Sb1 Cl2 89.41(6) . . ?
Cl2 Sb1 Cl2 90.55(6) 2_545 . ?
C2 C1 C2 118.9(5) 2_545 . ?
C2 C1 C5 120.5(3) 2_545 . ?
C2 C1 C5 120.5(3) . . ?
C1 C2 C3 121.4(3) . . ?
C1 C2 H2 116.1(18) . . ?
C3 C2 H2 122.3(18) . . ?
C4 C3 C2 118.1(3) . . ?
C4 C3 C6 120.9(3) . . ?
C2 C3 C6 121.0(3) . . ?
C3 C4 C3 122.3(4) 2_545 . ?
C3 C4 H4 118.9(2) 2_545 . ?
C3 C4 H4 118.9(2) . . ?
C1 C5 H5A 109.47(11) . . ?
C1 C5 H5B 109.5(3) . . ?
H5A C5 H5B 109.5 . . ?
C1 C5 H5C 109.5(4) . . ?
H5A C5 H5C 109.5 . . ?
H5B C5 H5C 109.5 . . ?
C3 C6 H6A 91.9(45) . . ?
C3 C6 H6B 109.5(24) . . ?
H6A C6 H6B 136.7(44) . . ?
C3 C6 H6C 110.2(38) . . ?
H6A C6 H6C 113.5(61) . . ?
H6B C6 H6C 94.2(43) . . ?
C12 C11 C12 119.3(6) 2_545 . ?
C12 C11 C15 120.3(3) 2_545 . ?
C12 C11 C15 120.3(3) . . ?
C13 C12 C11 121.0(4) . . ?
C13 C12 H12 133.4(43) . . ?
C11 C12 H12 104.9(43) . . ?
C12 C13 C14 118.7(3) . . ?
C12 C13 C16 121.5(3) . . ?
C14 C13 C16 119.9(3) . . ?
C13 C14 C13 121.4(4) . 2_545 ?
C13 C14 H14 119.3(2) . . ?
C13 C14 H14 119.3(2) 2_545 . ?
C11 C15 H15A 109.47(10) . . ?
C11 C15 H15B 109.5(3) . . ?
H15A C15 H15B 109.5 . . ?
C11 C15 H15C 109.5(2) . . ?
H15A C15 H15C 109.5 . . ?
H15B C15 H15C 109.5 . . ?
C13 C16 H16A 97.3(53) . . ?
C13 C16 H16B 118.3(52) . . ?
H16A C16 H16B 139.4(67) . . ?
C13 C16 H16C 111.7(28) . . ?
H16A C16 H16C 101.0(61) . . ?
H16B C16 H16C 84.3(53) . . ?

loop_
_geom_bond_atom_site_label_1
_geom_bond_atom_site_label_2
_geom_bond_distance
_geom_bond_site_symmetry_2
_geom_bond_publ_flag
Sb1 Cl4 2.361(2) . ?
Sb1 Cl1 2.3630(12) 2_545 ?
Sb1 Cl1 2.3631(12) . ?
Sb1 Cl3 2.372(2) . ?
Sb1 Cl2 2.3801(12) 2_545 ?
Sb1 Cl2 2.3801(12) . ?
O1 N1 1.089(5) . ?
C1 C2 1.395(4) 2_545 ?
C1 C2 1.395(4) . ?
C1 C5 1.514(8) . ?
C2 C3 1.404(4) . ?
C2 H2 1.05(4) . ?
C3 C4 1.394(3) . ?
C3 C6 1.504(4) . ?
C4 C3 1.394(3) 2_545 ?
C4 H4 0.88(5) . ?
C5 H5A 0.98 . ?
C5 H5B 0.98 . ?
C5 H5C 0.98 . ?
C6 H6A 0.81(6) . ?
C6 H6B 0.96(4) . ?
C6 H6C 0.86(6) . ?
C11 C12 1.391(5) 2_545 ?
C11 C12 1.391(5) . ?
C11 C15 1.519(8) . ?
C12 C13 1.391(4) . ?
C12 H12 0.94(7) . ?
C13 C14 1.395(4) . ?
C13 C16 1.508(5) . ?
C14 C13 1.395(4) 2_545 ?
C14 H14 0.95(6) . ?
C15 H15A 0.98 . ?
C15 H15B 0.98 . ?
C15 H15C 0.98 . ?
C16 H16A 0.88(8) . ?
C16 H16B 0.66(6) . ?
C16 H16C 0.91(5) . ?
